data_4105744
loop_
_publ_author_name
'Masayuki Nihei'
'Yoshihiro Sekine'
'Naoki Suganami'
'Kento Nakazawa'
'Akiko Nakao'
'Hironori Nakao'
'Youichi Murakami'
'Hiroki Oshio'

_publ_contact_author_address
;Graduate School of Pure and Applied Sciences, University of Tsukuba
Tennodai 1-1-1, Tsukuba, Ibaraki 305-8571, Japan
;
_publ_contact_author_email oshio@chem.tsukuba.ac.jp
_publ_contact_author_fax +81-29-853-4238
_publ_contact_author_name 'Hiroki Oshio'
_publ_contact_author_phone +81-29-853-4238
_publ_section_title
;
 Controlled Intramolecular Electron Transfers in Cyanide-Bridged Molecular
 Squares by Chemical Modifications and External Stimuli
;
_journal_name_full 'Journal of the American Chemical Society'
_journal_page_first 3592
_journal_page_last 3600
_journal_paper_doi 10.1021/ja109721w
_journal_volume 133
_journal_year 2011
_chemical_formula_sum 'C39 H42 B Co F6 Fe N13 O P'
_chemical_formula_weight 979.42
_chemical_name_systematic
; 
 ? 
;
_space_group_IT_number 14
_symmetry_cell_setting monoclinic
_symmetry_space_group_name_Hall '-P 2yn'
_symmetry_space_group_name_H-M 'P 1 21/n 1'
_atom_sites_solution_hydrogens geom
_atom_sites_solution_primary direct
_atom_sites_solution_secondary difmap
_audit_creation_method SHELXL-97
_cell_angle_alpha 90.00
_cell_angle_beta 105.657(9)
_cell_angle_gamma 90.00
_cell_formula_units_Z 4
_cell_length_a 14.255(6)
_cell_length_b 12.020(5)
_cell_length_c 25.401(11)
_cell_measurement_reflns_used 4159
_cell_measurement_temperature 100(2)
_cell_measurement_theta_max 27.8875
_cell_measurement_theta_min 2.275
_cell_volume 4191(3)
_computing_cell_refinement 'Bruker SMART'
_computing_data_collection 'Bruker SMART'
_computing_data_reduction 'Bruker SAINT'
_computing_molecular_graphics 'Bruker SHELXTL'
_computing_publication_material 'Bruker SHELXTL'
_computing_structure_refinement 'Bruker SHELXTL'
_computing_structure_solution 'Bruker SHELXTL'
_diffrn_ambient_temperature 100(2)
_diffrn_detector_area_resol_mean 8.366
_diffrn_measured_fraction_theta_full 0.996
_diffrn_measured_fraction_theta_max 0.996
_diffrn_measurement_device_type 'CCD area detector'
_diffrn_measurement_method 'phi and omega scans'
_diffrn_radiation_monochromator graphite
_diffrn_radiation_source 'sealed tube'
_diffrn_radiation_type MoK\a
_diffrn_radiation_wavelength 0.71073
_diffrn_reflns_av_R_equivalents 0.0598
_diffrn_reflns_av_sigmaI/netI 0.0742
_diffrn_reflns_limit_h_max 17
_diffrn_reflns_limit_h_min -16
_diffrn_reflns_limit_k_max 14
_diffrn_reflns_limit_k_min -14
_diffrn_reflns_limit_l_max 31
_diffrn_reflns_limit_l_min -27
_diffrn_reflns_number 23323
_diffrn_reflns_theta_full 26.00
_diffrn_reflns_theta_max 26.00
_diffrn_reflns_theta_min 1.67
_diffrn_standards_decay_% -0.16
_diffrn_standards_number 131
_exptl_absorpt_coefficient_mu 0.858
_exptl_absorpt_correction_T_max 0.9584
_exptl_absorpt_correction_T_min 0.9191
_exptl_absorpt_correction_type empirical
_exptl_absorpt_process_details 'Bruker SADABS'
_exptl_crystal_colour red
_exptl_crystal_density_diffrn 1.552
_exptl_crystal_description plate
_exptl_crystal_F_000 2008
_exptl_crystal_size_max 0.10
_exptl_crystal_size_mid 0.10
_exptl_crystal_size_min 0.05
_refine_diff_density_max 0.815
_refine_diff_density_min -0.418
_refine_diff_density_rms 0.100
_refine_ls_extinction_method none
_refine_ls_goodness_of_fit_ref 1.132
_refine_ls_hydrogen_treatment constr
_refine_ls_matrix_type full
_refine_ls_number_parameters 576
_refine_ls_number_reflns 8206
_refine_ls_number_restraints 0
_refine_ls_restrained_S_all 1.132
_refine_ls_R_factor_all 0.0847
_refine_ls_R_factor_gt 0.0646
_refine_ls_shift/su_max 0.016
_refine_ls_shift/su_mean 0.001
_refine_ls_structure_factor_coef Fsqd
_refine_ls_weighting_details 'calc w=1/[\s^2^(Fo^2^)+(0.0506P)^2^+4.1442P] where P=(Fo^2^+2Fc^2^)/3'
_refine_ls_weighting_scheme calc
_refine_ls_wR_factor_gt 0.1295
_refine_ls_wR_factor_ref 0.1374
_reflns_number_gt 6422
_reflns_number_total 8206
_reflns_threshold_expression >2sigma(I)
_cod_data_source_file ja109721w_si_002_3.cif
_cod_data_source_block yy43fc
_cod_database_code 4105744

loop_
_symmetry_equiv_pos_as_xyz
'x, y, z'
'-x+1/2, y+1/2, -z+1/2'
'-x, -y, -z'
'x-1/2, -y-1/2, z-1/2'

loop_
_atom_site_label
_atom_site_type_symbol
_atom_site_fract_x
_atom_site_fract_y
_atom_site_fract_z
_atom_site_U_iso_or_equiv
_atom_site_adp_type
_atom_site_occupancy
_atom_site_symmetry_multiplicity
_atom_site_calc_flag
_atom_site_refinement_flags
Co1 Co -0.16988(4) 0.31075(4) 0.03978(2) 0.01219(14) Uani 1 1 d .
Fe1 Fe 0.20159(4) 0.37424(4) 0.10143(2) 0.01139(14) Uani 1 1 d .
P1 P 0.60645(8) 0.85510(9) 0.18400(5) 0.0212(3) Uani 1 1 d .
O1 O 0.0407(3) 0.7622(3) 0.16992(14) 0.0368(8) Uani 1 1 d .
H1 H 0.0582 0.6980 0.1636 0.055 Uiso 1 1 calc R
N1 N -0.1827(2) 0.4281(3) -0.02255(13) 0.0147(7) Uani 1 1 d .
N2 N -0.0175(2) 0.3249(3) 0.06027(13) 0.0155(7) Uani 1 1 d .
N3 N 0.1257(3) 0.5463(3) 0.16905(14) 0.0215(8) Uani 1 1 d .
N4 N 0.2375(2) 0.2751(3) 0.04615(13) 0.0124(7) Uani 1 1 d .
N5 N 0.3144(2) 0.2049(3) 0.06413(13) 0.0136(7) Uani 1 1 d .
N6 N 0.3415(2) 0.4068(3) 0.13440(13) 0.0148(7) Uani 1 1 d .
N7 N 0.4048(2) 0.3177(3) 0.14423(13) 0.0164(7) Uani 1 1 d .
N8 N 0.2130(2) 0.2463(3) 0.15259(13) 0.0130(7) Uani 1 1 d .
N9 N 0.2881(2) 0.1728(3) 0.15540(13) 0.0144(7) Uani 1 1 d .
N10 N -0.1656(2) 0.1711(3) 0.09305(13) 0.0161(7) Uani 1 1 d .
N11 N -0.1549(2) 0.1721(3) -0.00892(13) 0.0152(7) Uani 1 1 d .
N12 N -0.3245(2) 0.3220(3) 0.02375(13) 0.0155(7) Uani 1 1 d .
N13 N -0.1879(2) 0.4250(2) 0.09917(13) 0.0127(7) Uani 1 1 d .
C1 C 0.1896(3) 0.4979(3) 0.05205(16) 0.0132(8) Uani 1 1 d .
C2 C 0.0647(3) 0.3424(3) 0.07313(15) 0.0127(8) Uani 1 1 d .
C3 C 0.1578(3) 0.4795(3) 0.14673(15) 0.0140(8) Uani 1 1 d .
C4 C 0.1602(3) 0.2038(3) 0.18471(15) 0.0148(8) Uani 1 1 d .
C5 C 0.2005(3) 0.1039(3) 0.20664(16) 0.0177(9) Uani 1 1 d .
H5 H 0.1770 0.0567 0.2303 0.021 Uiso 1 1 calc R
C6 C 0.2813(3) 0.0856(3) 0.18769(16) 0.0170(9) Uani 1 1 d .
C7 C 0.3947(3) 0.4973(3) 0.15539(16) 0.0171(9) Uani 1 1 d .
C8 C 0.4902(3) 0.4650(4) 0.17903(16) 0.0202(9) Uani 1 1 d .
H8 H 0.5425 0.5120 0.1972 0.024 Uiso 1 1 calc R
C9 C 0.4951(3) 0.3519(4) 0.17122(16) 0.0200(9) Uani 1 1 d .
C10 C 0.2070(3) 0.2655(3) -0.00860(16) 0.0152(8) Uani 1 1 d .
C11 C 0.2670(3) 0.1882(3) -0.02528(17) 0.0194(9) Uani 1 1 d .
H11 H 0.2630 0.1660 -0.0617 0.023 Uiso 1 1 calc R
C12 C 0.3329(3) 0.1509(3) 0.02163(17) 0.0184(9) Uani 1 1 d .
C13 C -0.1768(3) 0.1737(3) 0.14391(17) 0.0199(9) Uani 1 1 d .
H13 H -0.1994 0.2408 0.1561 0.024 Uiso 1 1 calc R
C14 C -0.1575(3) 0.0850(4) 0.17937(18) 0.0232(10) Uani 1 1 d .
H14 H -0.1686 0.0898 0.2145 0.028 Uiso 1 1 calc R
C15 C -0.1216(3) -0.0114(4) 0.16235(18) 0.0232(10) Uani 1 1 d .
H15 H -0.1057 -0.0737 0.1861 0.028 Uiso 1 1 calc R
C16 C -0.1091(3) -0.0160(3) 0.11029(18) 0.0221(9) Uani 1 1 d .
H16 H -0.0832 -0.0810 0.0982 0.026 Uiso 1 1 calc R
C17 C -0.1348(3) 0.0752(3) 0.07578(16) 0.0149(8) Uani 1 1 d .
C18 C -0.1340(3) 0.0744(3) 0.01743(17) 0.0167(9) Uani 1 1 d .
C19 C -0.1138(3) -0.0205(3) -0.00875(17) 0.0192(9) Uani 1 1 d .
H19 H -0.0974 -0.0881 0.0109 0.023 Uiso 1 1 calc R
C20 C -0.1177(3) -0.0155(3) -0.06375(18) 0.0208(9) Uani 1 1 d .
H20 H -0.1068 -0.0803 -0.0827 0.025 Uiso 1 1 calc R
C21 C -0.1378(3) 0.0848(3) -0.09060(18) 0.0220(9) Uani 1 1 d .
H21 H -0.1393 0.0907 -0.1281 0.026 Uiso 1 1 calc R
C22 C -0.1556(3) 0.1769(3) -0.06193(17) 0.0202(9) Uani 1 1 d .
H22 H -0.1688 0.2462 -0.0805 0.024 Uiso 1 1 calc R
C23 C -0.3904(3) 0.2684(3) -0.01572(17) 0.0200(9) Uani 1 1 d .
H23 H -0.3673 0.2192 -0.0387 0.024 Uiso 1 1 calc R
C24 C -0.4892(3) 0.2803(4) -0.02488(18) 0.0227(10) Uani 1 1 d .
H24 H -0.5334 0.2415 -0.0537 0.027 Uiso 1 1 calc R
C25 C -0.5226(3) 0.3511(3) 0.00943(17) 0.0218(9) Uani 1 1 d .
H25 H -0.5905 0.3606 0.0049 0.026 Uiso 1 1 calc R
C26 C -0.4559(3) 0.4072(3) 0.05003(16) 0.0174(9) Uani 1 1 d .
H26 H -0.4776 0.4550 0.0741 0.021 Uiso 1 1 calc R
C27 C -0.3567(3) 0.3939(3) 0.05585(16) 0.0160(9) Uani 1 1 d .
C28 C -0.2802(3) 0.4542(3) 0.09723(16) 0.0153(8) Uani 1 1 d .
C29 C -0.3002(3) 0.5359(3) 0.13084(17) 0.0197(9) Uani 1 1 d .
H29 H -0.3655 0.5581 0.1275 0.024 Uiso 1 1 calc R
C30 C -0.2237(3) 0.5853(4) 0.16966(18) 0.0242(10) Uani 1 1 d .
H30 H -0.2361 0.6414 0.1933 0.029 Uiso 1 1 calc R
C31 C -0.1303(3) 0.5524(3) 0.17340(16) 0.0190(9) Uani 1 1 d .
H31 H -0.0770 0.5828 0.2005 0.023 Uiso 1 1 calc R
C32 C -0.1155(3) 0.4737(3) 0.13688(16) 0.0173(9) Uani 1 1 d .
H32 H -0.0504 0.4531 0.1386 0.021 Uiso 1 1 calc R
C33 C 0.0719(3) 0.2579(3) 0.19382(16) 0.0168(9) Uani 1 1 d .
H33A H 0.0838 0.3378 0.1998 0.025 Uiso 1 1 calc R
H33B H 0.0572 0.2250 0.2260 0.025 Uiso 1 1 calc R
H33C H 0.0166 0.2465 0.1617 0.025 Uiso 1 1 calc R
C34 C 0.3514(3) -0.0086(3) 0.19798(18) 0.0243(10) Uani 1 1 d .
H34A H 0.3575 -0.0378 0.1630 0.037 Uiso 1 1 calc R
H34B H 0.3278 -0.0675 0.2178 0.037 Uiso 1 1 calc R
H34C H 0.4152 0.0175 0.2199 0.037 Uiso 1 1 calc R
C35 C 0.3554(3) 0.6130(3) 0.15172(17) 0.0194(9) Uani 1 1 d .
H35A H 0.3252 0.6318 0.1133 0.029 Uiso 1 1 calc R
H35B H 0.4086 0.6652 0.1670 0.029 Uiso 1 1 calc R
H35C H 0.3066 0.6181 0.1724 0.029 Uiso 1 1 calc R
C36 C 0.5793(3) 0.2741(4) 0.1877(2) 0.0303(11) Uani 1 1 d .
H36A H 0.5657 0.2173 0.2123 0.046 Uiso 1 1 calc R
H36B H 0.6379 0.3156 0.2065 0.046 Uiso 1 1 calc R
H36C H 0.5896 0.2382 0.1551 0.046 Uiso 1 1 calc R
C37 C 0.1183(3) 0.3202(3) -0.04409(16) 0.0213(9) Uani 1 1 d .
H37A H 0.0608 0.2962 -0.0329 0.032 Uiso 1 1 calc R
H37B H 0.1107 0.2992 -0.0823 0.032 Uiso 1 1 calc R
H37C H 0.1251 0.4012 -0.0404 0.032 Uiso 1 1 calc R
C38 C 0.4098(3) 0.0639(4) 0.0286(2) 0.0288(11) Uani 1 1 d .
H38A H 0.4732 0.0959 0.0475 0.043 Uiso 1 1 calc R
H38B H 0.4121 0.0365 -0.0074 0.043 Uiso 1 1 calc R
H38C H 0.3949 0.0021 0.0501 0.043 Uiso 1 1 calc R
C39 C 0.1023(4) 0.8015(4) 0.21841(19) 0.0364(12) Uani 1 1 d .
H39A H 0.1697 0.7999 0.2160 0.055 Uiso 1 1 calc R
H39B H 0.0963 0.7543 0.2488 0.055 Uiso 1 1 calc R
H39C H 0.0843 0.8781 0.2247 0.055 Uiso 1 1 calc R
F1 F 0.5946(2) 0.7230(2) 0.18165(15) 0.0512(9) Uani 1 1 d .
F2 F 0.6601(2) 0.8474(3) 0.13670(13) 0.0561(9) Uani 1 1 d .
F3 F 0.7082(2) 0.8428(3) 0.22806(13) 0.0568(9) Uani 1 1 d .
F4 F 0.6168(2) 0.9861(2) 0.18637(15) 0.0558(9) Uani 1 1 d .
F5 F 0.5521(2) 0.8598(2) 0.23065(11) 0.0409(7) Uani 1 1 d .
F6 F 0.5039(2) 0.8652(3) 0.13890(11) 0.0437(8) Uani 1 1 d .
B1 B 0.3657(3) 0.2006(4) 0.12578(19) 0.0167(10) Uani 1 1 d .
H1A H 0.4193 0.1443 0.1340 0.020 Uiso 1 1 calc R

loop_
_atom_site_aniso_label
_atom_site_aniso_U_11
_atom_site_aniso_U_22
_atom_site_aniso_U_33
_atom_site_aniso_U_23
_atom_site_aniso_U_13
_atom_site_aniso_U_12
Co1 0.0121(3) 0.0128(3) 0.0125(3) 0.0001(2) 0.0046(2) -0.0004(2)
Fe1 0.0112(3) 0.0124(3) 0.0110(3) -0.0002(2) 0.0037(2) 0.0005(2)
P1 0.0193(6) 0.0247(6) 0.0222(6) -0.0050(5) 0.0101(5) -0.0010(5)
O1 0.042(2) 0.0257(18) 0.041(2) -0.0030(16) 0.0074(17) 0.0044(16)
N1 0.0128(17) 0.0163(17) 0.0164(18) -0.0019(15) 0.0064(14) 0.0002(14)
N2 0.0195(19) 0.0146(17) 0.0134(17) -0.0001(14) 0.0063(14) 0.0017(15)
N3 0.023(2) 0.0209(19) 0.022(2) -0.0051(16) 0.0088(16) -0.0010(16)
N4 0.0145(17) 0.0133(16) 0.0107(17) -0.0002(13) 0.0054(14) -0.0007(13)
N5 0.0131(17) 0.0137(16) 0.0161(18) -0.0020(13) 0.0073(14) -0.0006(13)
N6 0.0148(18) 0.0171(17) 0.0126(17) -0.0002(14) 0.0040(14) -0.0017(14)
N7 0.0127(17) 0.0217(18) 0.0148(17) 0.0031(15) 0.0035(14) 0.0003(14)
N8 0.0128(17) 0.0124(16) 0.0134(17) 0.0009(13) 0.0028(14) 0.0009(13)
N9 0.0124(17) 0.0142(16) 0.0151(17) 0.0030(14) 0.0015(14) 0.0050(14)
N10 0.0151(18) 0.0165(17) 0.0180(18) 0.0004(14) 0.0068(14) -0.0038(14)
N11 0.0151(17) 0.0156(17) 0.0152(18) -0.0012(14) 0.0048(14) -0.0007(14)
N12 0.0172(18) 0.0152(17) 0.0153(18) 0.0018(14) 0.0063(14) -0.0024(14)
N13 0.0127(17) 0.0125(16) 0.0132(17) 0.0019(13) 0.0038(14) -0.0006(13)
C1 0.014(2) 0.015(2) 0.011(2) -0.0023(17) 0.0050(16) -0.0002(16)
C2 0.018(2) 0.0096(18) 0.011(2) -0.0018(15) 0.0043(17) 0.0030(16)
C3 0.012(2) 0.019(2) 0.010(2) -0.0018(16) 0.0012(16) -0.0012(16)
C4 0.015(2) 0.020(2) 0.0090(19) -0.0018(16) 0.0030(16) -0.0016(17)
C5 0.023(2) 0.017(2) 0.014(2) 0.0020(16) 0.0050(18) -0.0008(17)
C6 0.019(2) 0.019(2) 0.011(2) -0.0003(17) 0.0020(17) 0.0012(17)
C7 0.021(2) 0.022(2) 0.010(2) -0.0011(17) 0.0075(17) -0.0055(18)
C8 0.015(2) 0.032(2) 0.015(2) -0.0022(18) 0.0049(17) -0.0075(18)
C9 0.019(2) 0.029(2) 0.013(2) -0.0002(18) 0.0048(17) -0.0071(19)
C10 0.018(2) 0.0148(19) 0.015(2) -0.0007(16) 0.0079(17) -0.0052(17)
C11 0.021(2) 0.021(2) 0.020(2) -0.0067(18) 0.0115(18) -0.0099(18)
C12 0.017(2) 0.015(2) 0.026(2) -0.0034(18) 0.0109(18) -0.0040(17)
C13 0.019(2) 0.023(2) 0.020(2) 0.0001(18) 0.0095(18) 0.0000(18)
C14 0.022(2) 0.032(2) 0.018(2) 0.0057(19) 0.0081(19) 0.000(2)
C15 0.022(2) 0.022(2) 0.024(2) 0.0100(19) 0.0031(19) 0.0013(19)
C16 0.020(2) 0.018(2) 0.027(2) 0.0007(19) 0.0049(19) -0.0013(18)
C17 0.011(2) 0.0133(19) 0.020(2) -0.0008(17) 0.0033(17) -0.0026(16)
C18 0.012(2) 0.016(2) 0.023(2) -0.0014(17) 0.0050(17) -0.0029(16)
C19 0.018(2) 0.017(2) 0.025(2) -0.0005(18) 0.0090(18) -0.0024(17)
C20 0.017(2) 0.019(2) 0.027(2) -0.0132(19) 0.0077(19) -0.0072(18)
C21 0.024(2) 0.025(2) 0.018(2) -0.0076(18) 0.0066(19) -0.0052(19)
C22 0.020(2) 0.021(2) 0.019(2) -0.0001(18) 0.0047(18) -0.0069(18)
C23 0.020(2) 0.022(2) 0.018(2) -0.0011(18) 0.0065(18) -0.0055(18)
C24 0.020(2) 0.028(2) 0.019(2) -0.0020(18) 0.0030(18) -0.0092(19)
C25 0.017(2) 0.026(2) 0.022(2) 0.0067(19) 0.0056(18) -0.0038(18)
C26 0.014(2) 0.023(2) 0.017(2) 0.0025(17) 0.0076(17) 0.0017(17)
C27 0.019(2) 0.0138(19) 0.016(2) 0.0031(16) 0.0054(17) -0.0003(16)
C28 0.017(2) 0.0149(19) 0.014(2) 0.0041(16) 0.0055(17) 0.0004(16)
C29 0.015(2) 0.022(2) 0.025(2) -0.0045(18) 0.0108(18) 0.0009(17)
C30 0.027(2) 0.025(2) 0.025(2) -0.0059(19) 0.013(2) 0.002(2)
C31 0.019(2) 0.024(2) 0.013(2) -0.0006(17) 0.0035(17) -0.0005(18)
C32 0.016(2) 0.019(2) 0.017(2) 0.0035(17) 0.0041(17) 0.0042(17)
C33 0.017(2) 0.021(2) 0.013(2) -0.0009(17) 0.0060(17) -0.0005(17)
C34 0.028(3) 0.023(2) 0.024(2) 0.0063(19) 0.009(2) 0.0091(19)
C35 0.021(2) 0.019(2) 0.019(2) -0.0011(17) 0.0062(18) -0.0092(18)
C36 0.012(2) 0.041(3) 0.034(3) 0.006(2) -0.001(2) 0.002(2)
C37 0.029(2) 0.021(2) 0.014(2) -0.0030(18) 0.0053(18) -0.0055(19)
C38 0.030(3) 0.027(2) 0.035(3) -0.002(2) 0.018(2) 0.006(2)
C39 0.052(3) 0.035(3) 0.022(3) 0.002(2) 0.010(2) 0.008(2)
F1 0.0388(18) 0.0240(15) 0.096(3) -0.0089(16) 0.0279(18) 0.0021(13)
F2 0.052(2) 0.084(2) 0.047(2) -0.0161(18) 0.0391(17) -0.0117(18)
F3 0.0265(16) 0.084(2) 0.051(2) -0.0254(18) -0.0051(14) 0.0146(16)
F4 0.068(2) 0.0277(16) 0.082(3) -0.0047(16) 0.038(2) -0.0080(16)
F5 0.0412(17) 0.0551(18) 0.0349(16) 0.0063(14) 0.0250(14) 0.0124(15)
F6 0.0334(17) 0.061(2) 0.0321(16) -0.0096(15) 0.0013(13) 0.0145(15)
B1 0.011(2) 0.018(2) 0.022(3) -0.001(2) 0.0054(19) 0.0041(18)

loop_
_atom_type_symbol
_atom_type_description
_atom_type_scat_dispersion_real
_atom_type_scat_dispersion_imag
_atom_type_scat_source
C C 0.0033 0.0016 'International Tables Vol C Tables 4.2.6.8 and 6.1.1.4'
H H 0.0000 0.0000 'International Tables Vol C Tables 4.2.6.8 and 6.1.1.4'
B B 0.0013 0.0007 'International Tables Vol C Tables 4.2.6.8 and 6.1.1.4'
N N 0.0061 0.0033 'International Tables Vol C Tables 4.2.6.8 and 6.1.1.4'
O O 0.0106 0.0060 'International Tables Vol C Tables 4.2.6.8 and 6.1.1.4'
F F 0.0171 0.0103 'International Tables Vol C Tables 4.2.6.8 and 6.1.1.4'
P P 0.1023 0.0942 'International Tables Vol C Tables 4.2.6.8 and 6.1.1.4'
Fe Fe 0.3463 0.8444 'International Tables Vol C Tables 4.2.6.8 and 6.1.1.4'
Co Co 0.3494 0.9721 'International Tables Vol C Tables 4.2.6.8 and 6.1.1.4'

loop_
_geom_angle_atom_site_label_1
_geom_angle_atom_site_label_2
_geom_angle_atom_site_label_3
_geom_angle
_geom_angle_site_symmetry_1
N1 Co1 N2 90.35(12) .
N1 Co1 N13 95.75(12) .
N2 Co1 N13 95.05(12) .
N1 Co1 N11 95.18(13) .
N2 Co1 N11 86.99(12) .
N13 Co1 N11 168.87(12) .
N1 Co1 N12 86.46(12) .
N2 Co1 N12 171.11(12) .
N13 Co1 N12 77.04(12) .
N11 Co1 N12 101.54(12) .
N1 Co1 N10 170.56(12) .
N2 Co1 N10 93.19(12) .
N13 Co1 N10 92.66(12) .
N11 Co1 N10 76.29(13) .
N12 Co1 N10 91.25(12) .
C1 Fe1 C3 84.00(16) .
C1 Fe1 C2 90.43(16) .
C3 Fe1 C2 83.94(16) .
C1 Fe1 N6 91.43(15) .
C3 Fe1 N6 93.97(15) .
C2 Fe1 N6 177.04(14) .
C1 Fe1 N8 179.59(15) .
C3 Fe1 N8 95.76(15) .
C2 Fe1 N8 89.21(14) .
N6 Fe1 N8 88.92(13) .
C1 Fe1 N4 89.83(14) .
C3 Fe1 N4 172.88(15) .
C2 Fe1 N4 92.57(14) .
N6 Fe1 N4 89.73(13) .
N8 Fe1 N4 90.38(13) .
F4 P1 F3 90.42(19) .
F4 P1 F5 89.73(17) .
F3 P1 F5 90.84(17) .
F4 P1 F2 91.58(18) .
F3 P1 F2 89.60(18) .
F5 P1 F2 178.61(18) .
F4 P1 F1 179.28(17) .
F3 P1 F1 90.08(18) .
F5 P1 F1 89.75(17) .
F2 P1 F1 88.94(18) .
F4 P1 F6 90.56(18) .
F3 P1 F6 178.85(18) .
F5 P1 F6 89.75(16) .
F2 P1 F6 89.78(17) .
F1 P1 F6 88.94(17) .
C39 O1 H1 109.5 .
C1 N1 Co1 171.7(3) 3_565
C2 N2 Co1 173.6(3) .
C10 N4 N5 107.5(3) .
C10 N4 Fe1 134.5(3) .
N5 N4 Fe1 117.9(2) .
C12 N5 N4 110.2(3) .
C12 N5 B1 131.1(3) .
N4 N5 B1 118.7(3) .
C7 N6 N7 106.4(3) .
C7 N6 Fe1 136.0(3) .
N7 N6 Fe1 117.2(2) .
C9 N7 N6 110.1(3) .
C9 N7 B1 130.6(3) .
N6 N7 B1 119.3(3) .
C4 N8 N9 106.2(3) .
C4 N8 Fe1 136.5(3) .
N9 N8 Fe1 117.1(2) .
C6 N9 N8 110.4(3) .
C6 N9 B1 130.3(3) .
N8 N9 B1 119.3(3) .
C13 N10 C17 117.8(3) .
C13 N10 Co1 126.7(3) .
C17 N10 Co1 114.8(3) .
C18 N11 C22 118.5(3) .
C18 N11 Co1 116.1(3) .
C22 N11 Co1 125.1(3) .
C23 N12 C27 118.4(3) .
C23 N12 Co1 126.3(3) .
C27 N12 Co1 115.3(3) .
C32 N13 C28 117.9(3) .
C32 N13 Co1 125.3(3) .
C28 N13 Co1 116.7(3) .
N1 C1 Fe1 179.8(4) 3_565
N2 C2 Fe1 174.7(3) .
N3 C3 Fe1 173.3(4) .
N8 C4 C5 109.5(3) .
N8 C4 C33 124.1(3) .
C5 C4 C33 126.4(4) .
C6 C5 C4 107.0(4) .
C6 C5 H5 126.5 .
C4 C5 H5 126.5 .
N9 C6 C5 106.9(3) .
N9 C6 C34 122.9(4) .
C5 C6 C34 130.2(4) .
N6 C7 C8 109.1(4) .
N6 C7 C35 124.3(4) .
C8 C7 C35 126.6(4) .
C9 C8 C7 107.2(4) .
C9 C8 H8 126.4 .
C7 C8 H8 126.4 .
N7 C9 C8 107.2(4) .
N7 C9 C36 122.5(4) .
C8 C9 C36 130.3(4) .
N4 C10 C11 108.4(4) .
N4 C10 C37 124.9(3) .
C11 C10 C37 126.5(4) .
C12 C11 C10 106.5(4) .
C12 C11 H11 126.8 .
C10 C11 H11 126.8 .
N5 C12 C11 107.5(3) .
N5 C12 C38 122.8(4) .
C11 C12 C38 129.7(4) .
N10 C13 C14 123.9(4) .
N10 C13 H13 118.1 .
C14 C13 H13 118.1 .
C13 C14 C15 118.1(4) .
C13 C14 H14 121.0 .
C15 C14 H14 121.0 .
C16 C15 C14 119.1(4) .
C16 C15 H15 120.4 .
C14 C15 H15 120.4 .
C15 C16 C17 119.5(4) .
C15 C16 H16 120.3 .
C17 C16 H16 120.3 .
N10 C17 C16 121.5(4) .
N10 C17 C18 114.9(3) .
C16 C17 C18 123.5(4) .
N11 C18 C19 121.7(4) .
N11 C18 C17 115.5(3) .
C19 C18 C17 122.8(4) .
C20 C19 C18 119.4(4) .
C20 C19 H19 120.3 .
C18 C19 H19 120.3 .
C21 C20 C19 119.0(4) .
C21 C20 H20 120.5 .
C19 C20 H20 120.5 .
C20 C21 C22 118.8(4) .
C20 C21 H21 120.6 .
C22 C21 H21 120.6 .
N11 C22 C21 122.6(4) .
N11 C22 H22 118.7 .
C21 C22 H22 118.7 .
N12 C23 C24 123.8(4) .
N12 C23 H23 118.1 .
C24 C23 H23 118.1 .
C23 C24 C25 117.9(4) .
C23 C24 H24 121.1 .
C25 C24 H24 121.1 .
C26 C25 C24 119.0(4) .
C26 C25 H25 120.5 .
C24 C25 H25 120.5 .
C25 C26 C27 120.1(4) .
C25 C26 H26 120.0 .
C27 C26 H26 120.0 .
N12 C27 C26 120.7(4) .
N12 C27 C28 115.8(3) .
C26 C27 C28 123.5(4) .
N13 C28 C29 121.7(4) .
N13 C28 C27 115.0(3) .
C29 C28 C27 123.4(4) .
C28 C29 C30 119.2(4) .
C28 C29 H29 120.4 .
C30 C29 H29 120.4 .
C31 C30 C29 119.2(4) .
C31 C30 H30 120.4 .
C29 C30 H30 120.4 .
C30 C31 C32 118.3(4) .
C30 C31 H31 120.8 .
C32 C31 H31 120.8 .
N13 C32 C31 123.5(4) .
N13 C32 H32 118.2 .
C31 C32 H32 118.2 .
C4 C33 H33A 109.5 .
C4 C33 H33B 109.5 .
H33A C33 H33B 109.5 .
C4 C33 H33C 109.5 .
H33A C33 H33C 109.5 .
H33B C33 H33C 109.5 .
C6 C34 H34A 109.5 .
C6 C34 H34B 109.5 .
H34A C34 H34B 109.5 .
C6 C34 H34C 109.5 .
H34A C34 H34C 109.5 .
H34B C34 H34C 109.5 .
C7 C35 H35A 109.5 .
C7 C35 H35B 109.5 .
H35A C35 H35B 109.5 .
C7 C35 H35C 109.5 .
H35A C35 H35C 109.5 .
H35B C35 H35C 109.5 .
C9 C36 H36A 109.5 .
C9 C36 H36B 109.5 .
H36A C36 H36B 109.5 .
C9 C36 H36C 109.5 .
H36A C36 H36C 109.5 .
H36B C36 H36C 109.5 .
C10 C37 H37A 109.5 .
C10 C37 H37B 109.5 .
H37A C37 H37B 109.5 .
C10 C37 H37C 109.5 .
H37A C37 H37C 109.5 .
H37B C37 H37C 109.5 .
C12 C38 H38A 109.5 .
C12 C38 H38B 109.5 .
H38A C38 H38B 109.5 .
C12 C38 H38C 109.5 .
H38A C38 H38C 109.5 .
H38B C38 H38C 109.5 .
O1 C39 H39A 109.5 .
O1 C39 H39B 109.5 .
H39A C39 H39B 109.5 .
O1 C39 H39C 109.5 .
H39A C39 H39C 109.5 .
H39B C39 H39C 109.5 .
N9 B1 N7 107.5(3) .
N9 B1 N5 107.3(3) .
N7 B1 N5 108.2(3) .
N9 B1 H1A 111.2 .
N7 B1 H1A 111.2 .
N5 B1 H1A 111.2 .

loop_
_geom_bond_atom_site_label_1
_geom_bond_atom_site_label_2
_geom_bond_distance
_geom_bond_site_symmetry_2
Co1 N1 2.091(3) .
Co1 N2 2.100(4) .
Co1 N13 2.106(3) .
Co1 N11 2.121(3) .
Co1 N12 2.135(3) .
Co1 N10 2.146(3) .
Fe1 C1 1.923(4) .
Fe1 C3 1.925(4) .
Fe1 C2 1.928(4) .
Fe1 N6 1.983(3) .
Fe1 N8 1.992(3) .
Fe1 N4 2.010(3) .
P1 F4 1.581(3) .
P1 F3 1.582(3) .
P1 F5 1.583(3) .
P1 F2 1.591(3) .
P1 F1 1.597(3) .
P1 F6 1.600(3) .
O1 C39 1.388(6) .
O1 H1 0.8400 .
N1 C1 1.150(5) 3_565
N2 C2 1.147(5) .
N3 C3 1.146(5) .
N4 C10 1.346(5) .
N4 N5 1.361(4) .
N5 C12 1.346(5) .
N5 B1 1.540(6) .
N6 C7 1.351(5) .
N6 N7 1.380(4) .
N7 C9 1.349(5) .
N7 B1 1.539(5) .
N8 C4 1.350(5) .
N8 N9 1.375(4) .
N9 C6 1.350(5) .
N9 B1 1.534(5) .
N10 C13 1.344(5) .
N10 C17 1.349(5) .
N11 C18 1.344(5) .
N11 C22 1.345(5) .
N12 C23 1.340(5) .
N12 C27 1.351(5) .
N13 C32 1.339(5) .
N13 C28 1.349(5) .
C1 N1 1.150(5) 3_565
C4 C5 1.381(5) .
C4 C33 1.489(5) .
C5 C6 1.381(6) .
C5 H5 0.9500 .
C6 C34 1.485(5) .
C7 C8 1.387(6) .
C7 C35 1.493(6) .
C8 C9 1.378(6) .
C8 H8 0.9500 .
C9 C36 1.490(6) .
C10 C11 1.404(5) .
C10 C37 1.493(6) .
C11 C12 1.379(6) .
C11 H11 0.9500 .
C12 C38 1.491(6) .
C13 C14 1.374(6) .
C13 H13 0.9500 .
C14 C15 1.383(6) .
C14 H14 0.9500 .
C15 C16 1.382(6) .
C15 H15 0.9500 .
C16 C17 1.390(6) .
C16 H16 0.9500 .
C17 C18 1.485(6) .
C18 C19 1.389(5) .
C19 C20 1.384(6) .
C19 H19 0.9500 .
C20 C21 1.376(6) .
C20 H20 0.9500 .
C21 C22 1.386(6) .
C21 H21 0.9500 .
C22 H22 0.9500 .
C23 C24 1.372(6) .
C23 H23 0.9500 .
C24 C25 1.390(6) .
C24 H24 0.9500 .
C25 C26 1.376(6) .
C25 H25 0.9500 .
C26 C27 1.390(5) .
C26 H26 0.9500 .
C27 C28 1.484(5) .
C28 C29 1.381(5) .
C29 C30 1.391(6) .
C29 H29 0.9500 .
C30 C31 1.367(6) .
C30 H30 0.9500 .
C31 C32 1.380(5) .
C31 H31 0.9500 .
C32 H32 0.9500 .
C33 H33A 0.9800 .
C33 H33B 0.9800 .
C33 H33C 0.9800 .
C34 H34A 0.9800 .
C34 H34B 0.9800 .
C34 H34C 0.9800 .
C35 H35A 0.9800 .
C35 H35B 0.9800 .
C35 H35C 0.9800 .
C36 H36A 0.9800 .
C36 H36B 0.9800 .
C36 H36C 0.9800 .
C37 H37A 0.9800 .
C37 H37B 0.9800 .
C37 H37C 0.9800 .
C38 H38A 0.9800 .
C38 H38B 0.9800 .
C38 H38C 0.9800 .
C39 H39A 0.9800 .
C39 H39B 0.9800 .
C39 H39C 0.9800 .
B1 H1A 1.0000 .
